data_8104030
loop_
_publ_author_name
'Jacobsen, H.'
'Meyer, G.'

_publ_section_title
;
 Synthesis, crystal growth and structure of KEu2(Si4O10)F
;
_journal_name_full 'Zeitschrift fuer Kristallographie (149,1979-)'
_journal_page_first 348
_journal_page_last 350
_journal_volume 209
_journal_year 1994
_chemical_formula_sum 'Eu2 F K O10 Si4'
_chemical_name_systematic 'K Eu2 F (Si4 O10)'
_space_group_IT_number 14
_symmetry_space_group_name_Hall '-P 2yn'
_symmetry_space_group_name_H-M 'P 1 21/n 1'
_cell_angle_alpha 90
_cell_angle_beta 112.1
_cell_angle_gamma 90
_cell_formula_units_Z 4
_cell_length_a 11.4993
_cell_length_b 8.4879
_cell_length_c 11.6259
_cell_volume 1051.374
_citation_journal_id_ASTM ZEKRDZ
_cod_data_source_file Jacobsen_ZEKRDZ_1994_1558.cif
_cod_data_source_block Eu2F1K1O10Si4
_cod_original_sg_symbol_Hall '-P 2ybc (x-z,y,z)'
_cod_original_formula_sum 'Eu2 F1 K1 O10 Si4'
_cod_database_code 8104030

loop_
_symmetry_equiv_pos_as_xyz
x,y,z
-x+1/2,y+1/2,-z+1/2
-x,-y,-z
x-1/2,-y-1/2,z-1/2

loop_
_atom_site_label
_atom_site_type_symbol
_atom_site_fract_x
_atom_site_fract_y
_atom_site_fract_z
_atom_site_occupancy
_atom_site_U_iso_or_equiv
O7 O-2 0.438 0.293 0.31 1 0.0
K1 K+1 0.967 0.284 0.074 1 0.0
O4 O-2 0.769 0.313 0.501 1 0.0
O8 O-2 0.413 0.022 0.2 1 0.0
O9 O-2 0.852 0.044 0.454 1 0.0
O5 O-2 -0.018 -0.074 -0.264 1 0.0
O10 O-2 0.834 -0.042 0.861 1 0.0
O3 O-2 0.756 0.062 0.6311 1 0.0
Si3 Si+4 0.619 0.533 -0.258 1 0.0
F1 F-1 0.361 0.183 -0.213 1 0.0
Eu1 Eu+2 0.042 0.218 0.46 1 0.0
O1 O-2 0.593 0.218 0.191 1 0.0
Si4 Si+4 0.724 -0.026 0.915 1 0.0
Si1 Si+4 -0.016 0.659 0.231 1 0.0
O6 O-2 0.738 0.123 0.001 1 0.0
Eu2 Eu+2 0.288 0.482 0.721 1 0.0
Si2 Si+4 0.751 0.123 0.496 1 0.0
O2 O-2 0.607 0.084 0.4041 1 0.0
